data_4079899
loop_
_publ_author_name
'Shekar, Sukesh'
'Brown, Seth N.'

_publ_section_title
;
 Migrations of Alkyl and Aryl Groups from Silicon to Nitrogen in Silylated
 Aryloxyiminoquinones
;
_journal_issue 2
_journal_name_full Organometallics
_journal_page_first 556
_journal_paper_doi 10.1021/om301028c
_journal_volume 32
_journal_year 2013
_chemical_formula_moiety 'C60 H92 N2 O5 Si2, 2(C6 H6)'
_chemical_formula_sum 'C72 H104 N2 O5 Si2'
_chemical_formula_weight 1133.75
_chemical_name_common '(ON[Me]O)Si(Me)(\m-O)Si(Me)(ON[Me]O) . 2 C6H6'
_chemical_name_systematic
; 
 Oxidobis(6,6'-2,4,8,10-Tetra-tert-butyl-6,12-dimethyl-12H-
dibenzo[d,g][1,3,6,2]dioxazasilocine) dibenzene solvate
;
_space_group_IT_number 2
_symmetry_cell_setting triclinic
_symmetry_space_group_name_Hall '-P 1'
_symmetry_space_group_name_H-M 'P -1'
_atom_sites_solution_hydrogens geom
_atom_sites_solution_primary direct
_atom_sites_solution_secondary difmap
_audit_creation_method SHELXL-97
_cell_angle_alpha 72.58(3)
_cell_angle_beta 84.92(3)
_cell_angle_gamma 89.92(3)
_cell_formula_units_Z 2
_cell_length_a 13.041(3)
_cell_length_b 15.124(3)
_cell_length_c 18.205(4)
_cell_measurement_reflns_used 7442
_cell_measurement_temperature 120(2)
_cell_measurement_theta_max 22.802
_cell_measurement_theta_min 2.257
_cell_volume 3411.3(14)
_computing_cell_refinement 'Bruker SAINT'
_computing_data_collection 'Bruker APEX2'
_computing_data_reduction 'Bruker SAINT'
_computing_molecular_graphics 'Bruker SHELXTL'
_computing_publication_material 'Bruker SHELXTL'
_computing_structure_refinement 'SHELXL-97 (Sheldrick, 2008)'
_computing_structure_solution 'SHELXS-97 (Sheldrick, 2008)'
_diffrn_ambient_temperature 120(2)
_diffrn_detector_area_resol_mean 8.33
_diffrn_measured_fraction_theta_full 0.994
_diffrn_measured_fraction_theta_max 0.994
_diffrn_measurement_device_type 'Bruker APEX-II CCD'
_diffrn_measurement_method '\f and \w scans'
_diffrn_radiation_monochromator graphite
_diffrn_radiation_source 'fine-focus sealed tube'
_diffrn_radiation_type MoK\a
_diffrn_radiation_wavelength 0.71073
_diffrn_reflns_av_R_equivalents 0.0305
_diffrn_reflns_av_sigmaI/netI 0.0374
_diffrn_reflns_limit_h_max 14
_diffrn_reflns_limit_h_min -14
_diffrn_reflns_limit_k_max 16
_diffrn_reflns_limit_k_min -16
_diffrn_reflns_limit_l_max 20
_diffrn_reflns_limit_l_min -20
_diffrn_reflns_number 28757
_diffrn_reflns_theta_full 23.13
_diffrn_reflns_theta_max 23.13
_diffrn_reflns_theta_min 1.18
_exptl_absorpt_coefficient_mu 0.101
_exptl_absorpt_correction_T_max 0.9940
_exptl_absorpt_correction_T_min 0.9628
_exptl_absorpt_correction_type multi-scan
_exptl_absorpt_process_details
;
Blessing, R. H. (1995) Acta Cryst. A51, 33-38.

Sheldrick, G.M. (2008) SADABS v2008/1. Bruker AXS Inc. 
Madison, WI USA.
;
_exptl_crystal_colour colorless
_exptl_crystal_density_diffrn 1.104
_exptl_crystal_density_method 'not measured'
_exptl_crystal_description 'rectangular plate'
_exptl_crystal_F_000 1236
_exptl_crystal_size_max 0.38
_exptl_crystal_size_mid 0.28
_exptl_crystal_size_min 0.06
_refine_diff_density_max 0.739
_refine_diff_density_min -0.731
_refine_diff_density_rms 0.049
_refine_ls_extinction_method none
_refine_ls_goodness_of_fit_ref 1.031
_refine_ls_hydrogen_treatment constr
_refine_ls_matrix_type full
_refine_ls_number_parameters 741
_refine_ls_number_reflns 9590
_refine_ls_number_restraints 0
_refine_ls_restrained_S_all 1.031
_refine_ls_R_factor_all 0.0688
_refine_ls_R_factor_gt 0.0516
_refine_ls_shift/su_max 0.001
_refine_ls_shift/su_mean 0.000
_refine_ls_structure_factor_coef Fsqd
_refine_ls_weighting_details 'calc w=1/[\s^2^(Fo^2^)+(0.0575P)^2^+3.4248P] where P=(Fo^2^+2Fc^2^)/3'
_refine_ls_weighting_scheme calc
_refine_ls_wR_factor_gt 0.1256
_refine_ls_wR_factor_ref 0.1383
_reflns_number_gt 7469
_reflns_number_total 9590
_reflns_threshold_expression >2sigma(I)
_cod_data_source_file om301028c_si_002.cif
_cod_data_source_block ss111
_cod_depositor_comments
;
The following automatic conversions were performed:

'_symmetry_cell_setting' value 'Triclinic' changed to 'triclinic'
according to /home/saulius/struct/CIF-dictionaries/cif_core.dic
dictionary named 'cif_core.dic' version 2.4.2 from 2011-04-26.

Automatic conversion script
Id: cif_fix_values 1891 2012-01-12 08:04:46Z andrius 
;
_cod_original_cell_volume 3411.4(12)
_cod_original_sg_symbol_H-M P-1
_cod_database_code 4079899

loop_
_symmetry_equiv_pos_as_xyz
'x, y, z'
'-x, -y, -z'

loop_
_atom_site_label
_atom_site_type_symbol
_atom_site_fract_x
_atom_site_fract_y
_atom_site_fract_z
_atom_site_U_iso_or_equiv
_atom_site_adp_type
_atom_site_occupancy
_atom_site_symmetry_multiplicity
_atom_site_calc_flag
_atom_site_refinement_flags
_atom_site_disorder_assembly
_atom_site_disorder_group
Si1 Si 0.85687(5) 1.00063(5) 0.17218(4) 0.02302(19) Uani 1 1 d . . .
Si2 Si 0.87852(5) 0.93822(5) 0.35586(4) 0.02310(19) Uani 1 1 d . . .
N1 N 0.82726(16) 1.06834(15) 0.02773(12) 0.0250(5) Uani 1 1 d . . .
N2 N 0.89372(16) 0.85991(14) 0.50697(12) 0.0234(5) Uani 1 1 d . . .
O1 O 0.95752(13) 1.07165(12) 0.13437(10) 0.0262(4) Uani 1 1 d . . .
O2 O 0.74971(13) 1.05930(12) 0.17120(9) 0.0253(4) Uani 1 1 d . . .
O3 O 0.81388(13) 0.83789(12) 0.38149(10) 0.0266(4) Uani 1 1 d . . .
O4 O 1.00280(13) 0.92208(12) 0.36509(9) 0.0249(4) Uani 1 1 d . . .
O5 O 0.87742(13) 0.97119(12) 0.26302(10) 0.0280(4) Uani 1 1 d . . .
C1 C 0.8461(2) 1.0158(2) -0.02842(16) 0.0336(7) Uani 1 1 d . . .
H1A H 0.9191 1.0008 -0.0322 0.050 Uiso 1 1 calc R . .
H1B H 0.8275 1.0534 -0.0792 0.050 Uiso 1 1 calc R . .
H1C H 0.8041 0.9583 -0.0111 0.050 Uiso 1 1 calc R . .
C2 C 0.8500(2) 0.88976(19) 0.14965(17) 0.0342(7) Uani 1 1 d . . .
H2A H 0.8376 0.9018 0.0952 0.051 Uiso 0.23(3) 1 calc PR . .
H2B H 0.7936 0.8508 0.1826 0.051 Uiso 0.23(3) 1 calc PR . .
H2C H 0.9152 0.8578 0.1591 0.051 Uiso 0.23(3) 1 calc PR . .
H2D H 0.8600 0.8384 0.1961 0.051 Uiso 0.77(3) 1 calc PR . .
H2E H 0.9040 0.8895 0.1087 0.051 Uiso 0.77(3) 1 calc PR . .
H2F H 0.7824 0.8825 0.1322 0.051 Uiso 0.77(3) 1 calc PR . .
C3 C 0.8869(2) 0.91048(19) 0.56491(16) 0.0317(7) Uani 1 1 d . . .
H3A H 0.8172 0.9335 0.5697 0.048 Uiso 1 1 calc R . .
H3B H 0.9365 0.9629 0.5486 0.048 Uiso 1 1 calc R . .
H3C H 0.9027 0.8687 0.6150 0.048 Uiso 1 1 calc R . .
C4 C 0.8211(2) 1.03336(19) 0.38779(16) 0.0329(7) Uani 1 1 d . . .
H4A H 0.7477 1.0362 0.3800 0.049 Uiso 1 1 calc R . .
H4B H 0.8557 1.0922 0.3576 0.049 Uiso 1 1 calc R . .
H4C H 0.8295 1.0223 0.4427 0.049 Uiso 1 1 calc R . .
C11 C 0.89818(19) 1.14733(17) 0.01175(14) 0.0234(6) Uani 1 1 d . . .
C12 C 0.96274(19) 1.14663(18) 0.06858(14) 0.0244(6) Uani 1 1 d . . .
C13 C 1.0314(2) 1.22151(18) 0.05927(15) 0.0277(6) Uani 1 1 d . . .
C14 C 1.0318(2) 1.29373(19) -0.00976(16) 0.0322(7) Uani 1 1 d . . .
H14A H 1.0787 1.3445 -0.0178 0.039 Uiso 1 1 calc R . .
C15 C 0.9677(2) 1.29598(19) -0.06782(16) 0.0339(7) Uani 1 1 d . . .
C16 C 0.9008(2) 1.22111(19) -0.05540(15) 0.0303(7) Uani 1 1 d . . .
H16A H 0.8559 1.2202 -0.0935 0.036 Uiso 1 1 calc R . .
C21 C 0.72155(19) 1.09539(17) 0.03818(15) 0.0244(6) Uani 1 1 d . . .
C22 C 0.68545(19) 1.09167(17) 0.11336(14) 0.0233(6) Uani 1 1 d . . .
C23 C 0.58711(19) 1.12231(17) 0.12969(14) 0.0227(6) Uani 1 1 d . . .
C24 C 0.5269(2) 1.15302(18) 0.06737(15) 0.0256(6) Uani 1 1 d . . .
H24A H 0.4597 1.1736 0.0772 0.031 Uiso 1 1 calc R . .
C25 C 0.5596(2) 1.15517(18) -0.00821(15) 0.0264(6) Uani 1 1 d . . .
C26 C 0.6587(2) 1.12553(18) -0.02155(15) 0.0272(6) Uani 1 1 d . . .
H26A H 0.6836 1.1260 -0.0723 0.033 Uiso 1 1 calc R . .
C31 C 0.81268(19) 0.79008(17) 0.51877(14) 0.0221(6) Uani 1 1 d . . .
C32 C 0.77397(19) 0.78191(17) 0.45231(14) 0.0228(6) Uani 1 1 d . . .
C33 C 0.69515(19) 0.71551(17) 0.45750(15) 0.0237(6) Uani 1 1 d . . .
C34 C 0.65914(19) 0.66124(18) 0.53150(15) 0.0251(6) Uani 1 1 d . . .
H34A H 0.6060 0.6165 0.5362 0.030 Uiso 1 1 calc R . .
C35 C 0.69579(19) 0.66819(18) 0.59921(15) 0.0245(6) Uani 1 1 d . . .
C36 C 0.77364(19) 0.73384(17) 0.59155(15) 0.0244(6) Uani 1 1 d . . .
H36A H 0.8006 0.7405 0.6365 0.029 Uiso 1 1 calc R . .
C41 C 0.99623(19) 0.82487(17) 0.49605(14) 0.0221(6) Uani 1 1 d . . .
C42 C 1.04811(19) 0.85729(17) 0.42231(14) 0.0225(6) Uani 1 1 d . . .
C43 C 1.14670(19) 0.82530(18) 0.40648(15) 0.0245(6) Uani 1 1 d . . .
C44 C 1.1891(2) 0.76314(18) 0.46838(15) 0.0271(6) Uani 1 1 d . . .
H44A H 1.2560 0.7414 0.4592 0.033 Uiso 1 1 calc R . .
C45 C 1.1399(2) 0.73063(18) 0.54306(15) 0.0273(6) Uani 1 1 d . A .
C46 C 1.0420(2) 0.76228(18) 0.55521(15) 0.0258(6) Uani 1 1 d . . .
H46A H 1.0056 0.7406 0.6051 0.031 Uiso 1 1 calc R . .
C130 C 1.0991(2) 1.2270(2) 0.12267(17) 0.0346(7) Uani 1 1 d . . .
C131 C 1.0286(2) 1.2303(2) 0.19443(18) 0.0460(8) Uani 1 1 d . . .
H13A H 0.9816 1.1761 0.2109 0.069 Uiso 1 1 calc R . .
H13B H 0.9887 1.2870 0.1815 0.069 Uiso 1 1 calc R . .
H13C H 1.0708 1.2300 0.2364 0.069 Uiso 1 1 calc R . .
C132 C 1.1704(3) 1.3135(2) 0.0970(2) 0.0496(9) Uani 1 1 d . . .
H13D H 1.2162 1.3121 0.0517 0.074 Uiso 1 1 calc R . .
H13E H 1.2116 1.3144 0.1393 0.074 Uiso 1 1 calc R . .
H13F H 1.1289 1.3691 0.0837 0.074 Uiso 1 1 calc R . .
C133 C 1.1682(2) 1.1430(2) 0.14418(18) 0.0415(8) Uani 1 1 d . . .
H13G H 1.2124 1.1408 0.0984 0.062 Uiso 1 1 calc R . .
H13H H 1.1253 1.0862 0.1637 0.062 Uiso 1 1 calc R . .
H13I H 1.2111 1.1482 0.1843 0.062 Uiso 1 1 calc R . .
C150 C 0.9739(3) 1.3790(2) -0.14171(18) 0.0484(9) Uani 1 1 d . . .
C151 C 0.9732(4) 1.4686(2) -0.1230(2) 0.0739(13) Uani 1 1 d . . .
H15A H 1.0341 1.4735 -0.0964 0.111 Uiso 1 1 calc R . .
H15B H 0.9109 1.4709 -0.0895 0.111 Uiso 1 1 calc R . .
H15C H 0.9743 1.5202 -0.1710 0.111 Uiso 1 1 calc R . .
C152 C 0.8792(5) 1.3806(3) -0.1866(3) 0.138(3) Uani 1 1 d . . .
H15D H 0.8167 1.3845 -0.1537 0.207 Uiso 1 1 calc R . .
H15E H 0.8759 1.3238 -0.2018 0.207 Uiso 1 1 calc R . .
H15F H 0.8847 1.4346 -0.2330 0.207 Uiso 1 1 calc R . .
C153 C 1.0677(6) 1.3706(4) -0.1907(3) 0.197(5) Uani 1 1 d . . .
H15G H 1.1281 1.3687 -0.1619 0.295 Uiso 1 1 calc R . .
H15H H 1.0744 1.4240 -0.2375 0.295 Uiso 1 1 calc R . .
H15I H 1.0627 1.3134 -0.2051 0.295 Uiso 1 1 calc R . .
C230 C 0.5472(2) 1.12209(19) 0.21205(15) 0.0266(6) Uani 1 1 d . . .
C231 C 0.6174(2) 1.1852(2) 0.23980(17) 0.0348(7) Uani 1 1 d . . .
H23A H 0.5911 1.1857 0.2918 0.052 Uiso 1 1 calc R . .
H23B H 0.6182 1.2484 0.2043 0.052 Uiso 1 1 calc R . .
H23C H 0.6875 1.1618 0.2409 0.052 Uiso 1 1 calc R . .
C232 C 0.4381(2) 1.1597(2) 0.21490(17) 0.0358(7) Uani 1 1 d . . .
H23D H 0.4158 1.1592 0.2679 0.054 Uiso 1 1 calc R . .
H23E H 0.3908 1.1206 0.1984 0.054 Uiso 1 1 calc R . .
H23F H 0.4380 1.2233 0.1802 0.054 Uiso 1 1 calc R . .
C233 C 0.5446(2) 1.02354(19) 0.26755(16) 0.0340(7) Uani 1 1 d . . .
H23G H 0.5189 1.0243 0.3196 0.051 Uiso 1 1 calc R . .
H23H H 0.6143 0.9991 0.2686 0.051 Uiso 1 1 calc R . .
H23I H 0.4990 0.9840 0.2501 0.051 Uiso 1 1 calc R . .
C250 C 0.4926(2) 1.18935(19) -0.07603(15) 0.0309(7) Uani 1 1 d . . .
C251 C 0.5468(2) 1.2735(2) -0.13731(17) 0.0418(8) Uani 1 1 d . . .
H25A H 0.5041 1.2956 -0.1805 0.063 Uiso 1 1 calc R . .
H25B H 0.6137 1.2552 -0.1562 0.063 Uiso 1 1 calc R . .
H25C H 0.5570 1.3231 -0.1141 0.063 Uiso 1 1 calc R . .
C252 C 0.3861(2) 1.2191(2) -0.05062(18) 0.0437(8) Uani 1 1 d . . .
H25D H 0.3464 1.2406 -0.0956 0.066 Uiso 1 1 calc R . .
H25E H 0.3943 1.2695 -0.0278 0.066 Uiso 1 1 calc R . .
H25F H 0.3498 1.1663 -0.0122 0.066 Uiso 1 1 calc R . .
C253 C 0.4773(2) 1.1107(2) -0.11144(17) 0.0391(7) Uani 1 1 d . . .
H25G H 0.4347 1.1319 -0.1548 0.059 Uiso 1 1 calc R . .
H25H H 0.4431 1.0573 -0.0721 0.059 Uiso 1 1 calc R . .
H25I H 0.5445 1.0924 -0.1301 0.059 Uiso 1 1 calc R . .
C330 C 0.6527(2) 0.70248(19) 0.38501(15) 0.0292(6) Uani 1 1 d . . .
C331 C 0.7398(2) 0.6720(2) 0.33583(17) 0.0373(7) Uani 1 1 d . . .
H33A H 0.7128 0.6638 0.2896 0.056 Uiso 1 1 calc R . .
H33B H 0.7669 0.6132 0.3663 0.056 Uiso 1 1 calc R . .
H33C H 0.7951 0.7195 0.3203 0.056 Uiso 1 1 calc R . .
C332 C 0.5664(2) 0.6278(2) 0.40568(18) 0.0424(8) Uani 1 1 d . . .
H33D H 0.5092 0.6460 0.4363 0.064 Uiso 1 1 calc R . .
H33E H 0.5928 0.5686 0.4359 0.064 Uiso 1 1 calc R . .
H33F H 0.5421 0.6211 0.3581 0.064 Uiso 1 1 calc R . .
C339 C 0.6083(2) 0.7935(2) 0.33755(17) 0.0391(7) Uani 1 1 d . . .
H33G H 0.5518 0.8115 0.3688 0.059 Uiso 1 1 calc R . .
H33H H 0.5824 0.7849 0.2912 0.059 Uiso 1 1 calc R . .
H33I H 0.6623 0.8421 0.3223 0.059 Uiso 1 1 calc R . .
C350 C 0.6518(2) 0.60222(19) 0.67748(15) 0.0314(7) Uani 1 1 d . . .
C351 C 0.6693(3) 0.5005(2) 0.67896(18) 0.0464(8) Uani 1 1 d . . .
H35A H 0.6410 0.4588 0.7290 0.070 Uiso 1 1 calc R . .
H35B H 0.7432 0.4907 0.6713 0.070 Uiso 1 1 calc R . .
H35C H 0.6346 0.4877 0.6375 0.070 Uiso 1 1 calc R . .
C352 C 0.5356(2) 0.6164(3) 0.68942(19) 0.0511(9) Uani 1 1 d . . .
H35D H 0.5075 0.5736 0.7390 0.077 Uiso 1 1 calc R . .
H35E H 0.5015 0.6042 0.6474 0.077 Uiso 1 1 calc R . .
H35F H 0.5236 0.6804 0.6894 0.077 Uiso 1 1 calc R . .
C353 C 0.7027(2) 0.6181(2) 0.74502(16) 0.0406(8) Uani 1 1 d . . .
H35G H 0.6731 0.5741 0.7936 0.061 Uiso 1 1 calc R . .
H35H H 0.6908 0.6816 0.7464 0.061 Uiso 1 1 calc R . .
H35I H 0.7769 0.6087 0.7384 0.061 Uiso 1 1 calc R . .
C430 C 1.2045(2) 0.8560(2) 0.32552(16) 0.0328(7) Uani 1 1 d . . .
C431 C 1.1384(3) 0.8344(2) 0.26733(17) 0.0480(8) Uani 1 1 d . . .
H43A H 1.1751 0.8555 0.2155 0.072 Uiso 1 1 calc R . .
H43B H 1.0731 0.8666 0.2674 0.072 Uiso 1 1 calc R . .
H43C H 1.1246 0.7674 0.2818 0.072 Uiso 1 1 calc R . .
C432 C 1.3064(2) 0.8053(2) 0.32229(19) 0.0507(9) Uani 1 1 d . . .
H43D H 1.3410 0.8270 0.2698 0.076 Uiso 1 1 calc R . .
H43E H 1.2923 0.7384 0.3364 0.076 Uiso 1 1 calc R . .
H43F H 1.3510 0.8183 0.3586 0.076 Uiso 1 1 calc R . .
C433 C 1.2310(2) 0.9597(2) 0.30169(17) 0.0400(8) Uani 1 1 d . . .
H43G H 1.2667 0.9790 0.2495 0.060 Uiso 1 1 calc R . .
H43H H 1.2758 0.9723 0.3381 0.060 Uiso 1 1 calc R . .
H43I H 1.1676 0.9944 0.3022 0.060 Uiso 1 1 calc R . .
C450 C 1.1931(2) 0.6632(2) 0.60849(16) 0.0339(7) Uani 1 1 d . . .
C71 C 1.0144(2) 0.4078(2) 0.53940(18) 0.0392(8) Uani 1 1 d . . .
H71A H 1.0243 0.3445 0.5663 0.047 Uiso 1 1 calc R . .
C72 C 0.9297(2) 0.4529(2) 0.56044(19) 0.0444(8) Uani 1 1 d . . .
H72A H 0.8813 0.4209 0.6020 0.053 Uiso 1 1 calc R . .
C73 C 0.9158(2) 0.5452(2) 0.5206(2) 0.0457(8) Uani 1 1 d . . .
H73A H 0.8575 0.5761 0.5349 0.055 Uiso 1 1 calc R . .
C62 C 0.4205(3) 1.0542(3) 0.4713(2) 0.0665(12) Uani 1 1 d . . .
H62A H 0.3652 1.0920 0.4512 0.080 Uiso 1 1 calc R . .
C63 C 0.5072(3) 1.0943(3) 0.4861(2) 0.0617(10) Uani 1 1 d . . .
H63A H 0.5118 1.1595 0.4765 0.074 Uiso 1 1 calc R . .
C54 C 0.7676(3) 1.3614(3) 0.0680(2) 0.0682(11) Uani 1 1 d . . .
H54A H 0.8244 1.3222 0.0677 0.082 Uiso 1 1 calc R . .
C61 C 0.4125(3) 0.9602(3) 0.4852(2) 0.0636(11) Uani 1 1 d . . .
H61A H 0.3518 0.9329 0.4750 0.076 Uiso 1 1 calc R . .
C55 C 0.6915(3) 1.3581(3) 0.0272(3) 0.0787(13) Uani 1 1 d . . .
H55A H 0.6946 1.3186 -0.0048 0.094 Uiso 1 1 calc R . .
C53 C 0.7656(4) 1.4213(4) 0.1112(3) 0.0851(14) Uani 1 1 d . . .
H53A H 0.8224 1.4244 0.1396 0.102 Uiso 1 1 calc R . .
C56 C 0.6094(6) 1.4097(5) 0.0299(5) 0.203(5) Uani 1 1 d . . .
H56A H 0.5533 1.4051 0.0012 0.243 Uiso 1 1 calc R . .
C52 C 0.6837(5) 1.4769(4) 0.1145(4) 0.118(2) Uani 1 1 d . . .
H52A H 0.6828 1.5189 0.1443 0.142 Uiso 1 1 calc R . .
C51 C 0.6049(7) 1.4698(6) 0.0739(6) 0.219(5) Uani 1 1 d . . .
H51A H 0.5458 1.5062 0.0755 0.263 Uiso 1 1 calc R . .
C451 C 1.1183(4) 0.5834(4) 0.6539(3) 0.0521(13) Uani 0.631(3) 1 d P A 1
H45A H 1.0912 0.5539 0.6183 0.078 Uiso 0.631(3) 1 calc PR A 1
H45B H 1.0613 0.6078 0.6803 0.078 Uiso 0.631(3) 1 calc PR A 1
H45C H 1.1546 0.5377 0.6923 0.078 Uiso 0.631(3) 1 calc PR A 1
C452 C 1.2360(5) 0.7109(4) 0.6565(3) 0.0478(12) Uani 0.631(3) 1 d P A 1
H45D H 1.2694 0.6664 0.6977 0.072 Uiso 0.631(3) 1 calc PR A 1
H45E H 1.1810 0.7413 0.6794 0.072 Uiso 0.631(3) 1 calc PR A 1
H45F H 1.2870 0.7577 0.6251 0.072 Uiso 0.631(3) 1 calc PR A 1
C453 C 1.2852(4) 0.6118(4) 0.5740(3) 0.0485(12) Uani 0.631(3) 1 d P A 1
H45G H 1.2577 0.5784 0.5412 0.073 Uiso 0.631(3) 1 calc PR A 1
H45H H 1.3167 0.5678 0.6166 0.073 Uiso 0.631(3) 1 calc PR A 1
H45I H 1.3372 0.6579 0.5433 0.073 Uiso 0.631(3) 1 calc PR A 1
C454 C 1.2955(7) 0.7154(6) 0.6174(6) 0.0521(13) Uani 0.369(3) 1 d P A 2
H45J H 1.2781 0.7759 0.6237 0.078 Uiso 0.369(3) 1 calc PR A 2
H45K H 1.3436 0.7241 0.5711 0.078 Uiso 0.369(3) 1 calc PR A 2
H45L H 1.3277 0.6781 0.6629 0.078 Uiso 0.369(3) 1 calc PR A 2
C455 C 1.2076(8) 0.5773(6) 0.5990(5) 0.0478(12) Uani 0.369(3) 1 d P A 2
H45M H 1.2418 0.5380 0.6426 0.072 Uiso 0.369(3) 1 calc PR A 2
H45N H 1.2506 0.5836 0.5507 0.072 Uiso 0.369(3) 1 calc PR A 2
H45O H 1.1408 0.5490 0.5971 0.072 Uiso 0.369(3) 1 calc PR A 2
C456 C 1.1281(7) 0.6553(6) 0.6922(5) 0.0485(12) Uani 0.369(3) 1 d P A 2
H45P H 1.1193 0.7175 0.6977 0.073 Uiso 0.369(3) 1 calc PR A 2
H45Q H 1.1659 0.6176 0.7343 0.073 Uiso 0.369(3) 1 calc PR A 2
H45R H 1.0603 0.6263 0.6944 0.073 Uiso 0.369(3) 1 calc PR A 2

loop_
_atom_site_aniso_label
_atom_site_aniso_U_11
_atom_site_aniso_U_22
_atom_site_aniso_U_33
_atom_site_aniso_U_23
_atom_site_aniso_U_13
_atom_site_aniso_U_12
Si1 0.0189(4) 0.0258(4) 0.0230(4) -0.0047(3) -0.0041(3) 0.0031(3)
Si2 0.0197(4) 0.0241(4) 0.0242(4) -0.0044(3) -0.0048(3) 0.0010(3)
N1 0.0234(12) 0.0288(12) 0.0250(12) -0.0111(10) -0.0033(9) 0.0047(10)
N2 0.0205(12) 0.0240(12) 0.0271(12) -0.0099(10) -0.0019(9) -0.0026(9)
O1 0.0212(10) 0.0302(10) 0.0242(10) -0.0026(8) -0.0054(8) 0.0024(8)
O2 0.0216(10) 0.0345(10) 0.0218(9) -0.0099(8) -0.0070(8) 0.0064(8)
O3 0.0280(10) 0.0271(10) 0.0236(10) -0.0055(8) -0.0048(8) -0.0025(8)
O4 0.0209(10) 0.0276(10) 0.0220(9) -0.0003(8) -0.0047(8) 0.0009(8)
O5 0.0195(10) 0.0312(10) 0.0283(10) -0.0003(8) -0.0054(8) 0.0010(8)
C1 0.0308(16) 0.0395(17) 0.0353(16) -0.0180(14) -0.0056(13) 0.0100(13)
C2 0.0355(17) 0.0311(16) 0.0339(16) -0.0068(13) -0.0028(13) 0.0045(13)
C3 0.0308(16) 0.0318(16) 0.0351(16) -0.0144(13) -0.0003(13) -0.0050(13)
C4 0.0330(17) 0.0309(16) 0.0328(16) -0.0056(13) -0.0054(13) 0.0058(13)
C11 0.0192(14) 0.0257(15) 0.0248(14) -0.0075(12) 0.0006(11) 0.0043(11)
C12 0.0216(14) 0.0267(15) 0.0232(14) -0.0055(12) -0.0001(11) 0.0071(12)
C13 0.0225(15) 0.0274(15) 0.0333(16) -0.0099(13) -0.0005(12) 0.0033(12)
C14 0.0306(16) 0.0264(15) 0.0369(17) -0.0069(13) 0.0024(13) 0.0004(13)
C15 0.0432(18) 0.0287(16) 0.0270(16) -0.0057(13) 0.0013(13) 0.0054(14)
C16 0.0353(17) 0.0331(16) 0.0231(15) -0.0086(13) -0.0053(12) 0.0093(13)
C21 0.0217(14) 0.0244(14) 0.0279(15) -0.0084(12) -0.0042(12) 0.0039(11)
C22 0.0212(14) 0.0261(14) 0.0249(14) -0.0090(12) -0.0090(11) 0.0020(11)
C23 0.0206(14) 0.0223(14) 0.0270(14) -0.0092(12) -0.0047(11) 0.0003(11)
C24 0.0186(14) 0.0294(15) 0.0317(16) -0.0125(12) -0.0059(12) 0.0037(12)
C25 0.0254(15) 0.0264(15) 0.0286(15) -0.0083(12) -0.0085(12) 0.0024(12)
C26 0.0285(16) 0.0316(15) 0.0227(14) -0.0091(12) -0.0051(12) 0.0023(12)
C31 0.0171(14) 0.0216(14) 0.0276(15) -0.0074(12) -0.0024(11) 0.0016(11)
C32 0.0198(14) 0.0217(14) 0.0254(15) -0.0045(12) -0.0034(11) 0.0032(11)
C33 0.0192(14) 0.0226(14) 0.0295(15) -0.0078(12) -0.0036(11) 0.0035(11)
C34 0.0173(14) 0.0235(14) 0.0341(16) -0.0081(12) -0.0014(12) -0.0005(11)
C35 0.0179(14) 0.0255(14) 0.0292(15) -0.0068(12) -0.0022(11) 0.0024(11)
C36 0.0200(14) 0.0278(15) 0.0269(15) -0.0101(12) -0.0048(11) 0.0030(12)
C41 0.0193(14) 0.0229(14) 0.0262(15) -0.0093(12) -0.0066(11) -0.0011(11)
C42 0.0234(14) 0.0203(13) 0.0239(14) -0.0049(11) -0.0089(11) -0.0006(11)
C43 0.0206(14) 0.0248(14) 0.0281(15) -0.0074(12) -0.0036(11) -0.0002(11)
C44 0.0183(14) 0.0276(15) 0.0346(16) -0.0074(13) -0.0051(12) 0.0013(12)
C45 0.0228(15) 0.0239(14) 0.0332(16) -0.0035(12) -0.0101(12) -0.0054(12)
C46 0.0262(15) 0.0264(15) 0.0237(14) -0.0051(12) -0.0044(12) -0.0071(12)
C130 0.0295(16) 0.0345(17) 0.0406(17) -0.0112(14) -0.0075(13) -0.0003(13)
C131 0.047(2) 0.056(2) 0.0425(19) -0.0246(16) -0.0095(15) -0.0016(16)
C132 0.046(2) 0.0430(19) 0.059(2) -0.0122(17) -0.0154(17) -0.0089(16)
C133 0.0308(17) 0.0443(19) 0.0506(19) -0.0128(15) -0.0144(15) -0.0007(14)
C150 0.071(2) 0.0334(18) 0.0346(18) -0.0015(14) -0.0019(17) 0.0071(16)
C151 0.123(4) 0.032(2) 0.057(2) 0.0050(17) -0.022(2) -0.009(2)
C152 0.236(7) 0.064(3) 0.093(4) 0.032(3) -0.108(5) -0.033(4)
C153 0.290(9) 0.108(4) 0.098(4) 0.068(4) 0.136(5) 0.119(5)
C230 0.0213(14) 0.0347(16) 0.0266(15) -0.0125(12) -0.0055(11) 0.0052(12)
C231 0.0315(17) 0.0430(18) 0.0362(17) -0.0209(14) -0.0059(13) 0.0076(14)
C232 0.0280(16) 0.0474(19) 0.0344(16) -0.0158(14) -0.0033(13) 0.0099(14)
C233 0.0311(16) 0.0387(17) 0.0313(16) -0.0100(14) 0.0003(13) 0.0032(13)
C250 0.0284(16) 0.0374(17) 0.0273(15) -0.0078(13) -0.0117(12) 0.0040(13)
C251 0.0428(19) 0.0428(18) 0.0363(17) -0.0027(15) -0.0172(15) 0.0029(15)
C252 0.0328(18) 0.059(2) 0.0407(18) -0.0137(16) -0.0180(14) 0.0133(15)
C253 0.0420(19) 0.0454(19) 0.0328(17) -0.0122(14) -0.0173(14) 0.0022(15)
C330 0.0274(15) 0.0308(16) 0.0307(15) -0.0097(13) -0.0088(12) -0.0013(12)
C331 0.0422(18) 0.0377(17) 0.0351(17) -0.0156(14) -0.0034(14) -0.0028(14)
C332 0.0397(19) 0.049(2) 0.0410(18) -0.0156(15) -0.0093(15) -0.0126(15)
C339 0.0361(18) 0.0444(18) 0.0390(18) -0.0118(15) -0.0177(14) 0.0029(14)
C350 0.0275(16) 0.0352(16) 0.0273(15) -0.0039(13) 0.0016(12) -0.0047(13)
C351 0.060(2) 0.0341(18) 0.0385(18) -0.0029(14) 0.0011(16) -0.0105(16)
C352 0.0318(18) 0.072(2) 0.0427(19) -0.0104(18) 0.0063(15) -0.0065(17)
C353 0.0421(19) 0.0442(19) 0.0306(17) -0.0050(14) 0.0008(14) -0.0060(15)
C430 0.0268(16) 0.0397(17) 0.0294(15) -0.0072(13) -0.0009(12) 0.0057(13)
C431 0.050(2) 0.065(2) 0.0322(17) -0.0214(16) 0.0029(15) -0.0030(17)
C432 0.0404(19) 0.059(2) 0.0430(19) -0.0045(17) 0.0090(15) 0.0162(17)
C433 0.0313(17) 0.0439(19) 0.0358(17) -0.0002(14) 0.0033(13) -0.0043(14)
C450 0.0282(16) 0.0329(16) 0.0343(16) 0.0014(13) -0.0095(13) -0.0018(13)
C71 0.0399(19) 0.0300(17) 0.052(2) -0.0171(15) -0.0104(16) 0.0052(14)
C72 0.0418(19) 0.043(2) 0.050(2) -0.0182(16) 0.0015(16) -0.0001(15)
C73 0.0366(19) 0.043(2) 0.064(2) -0.0253(18) -0.0018(17) 0.0113(16)
C62 0.042(2) 0.090(3) 0.059(2) -0.010(2) -0.0034(18) 0.026(2)
C63 0.065(3) 0.063(2) 0.052(2) -0.0152(19) 0.0160(19) 0.013(2)
C54 0.053(3) 0.079(3) 0.075(3) -0.030(2) 0.002(2) 0.004(2)
C61 0.044(2) 0.095(3) 0.051(2) -0.024(2) 0.0016(18) 0.005(2)
C55 0.075(3) 0.066(3) 0.107(4) -0.038(3) -0.029(3) 0.011(2)
C53 0.060(3) 0.109(4) 0.088(3) -0.032(3) 0.000(2) -0.022(3)
C56 0.190(7) 0.196(7) 0.332(11) -0.199(8) -0.195(8) 0.139(7)
C52 0.141(6) 0.092(4) 0.156(6) -0.084(4) -0.022(5) 0.004(4)
C51 0.215(9) 0.194(8) 0.356(13) -0.198(9) -0.191(9) 0.153(7)
C451 0.038(3) 0.043(3) 0.057(3) 0.017(2) -0.017(2) 0.001(2)
C452 0.063(3) 0.036(3) 0.046(3) -0.008(2) -0.031(3) 0.007(2)
C453 0.051(3) 0.049(3) 0.042(3) -0.004(2) -0.016(2) 0.023(2)
C454 0.038(3) 0.043(3) 0.057(3) 0.017(2) -0.017(2) 0.001(2)
C455 0.063(3) 0.036(3) 0.046(3) -0.008(2) -0.031(3) 0.007(2)
C456 0.051(3) 0.049(3) 0.042(3) -0.004(2) -0.016(2) 0.023(2)

loop_
_atom_type_symbol
_atom_type_description
_atom_type_scat_dispersion_real
_atom_type_scat_dispersion_imag
_atom_type_scat_source
C C 0.0033 0.0016 'International Tables Vol C Tables 4.2.6.8 and 6.1.1.4'
H H 0.0000 0.0000 'International Tables Vol C Tables 4.2.6.8 and 6.1.1.4'
N N 0.0061 0.0033 'International Tables Vol C Tables 4.2.6.8 and 6.1.1.4'
O O 0.0106 0.0060 'International Tables Vol C Tables 4.2.6.8 and 6.1.1.4'
Si Si 0.0817 0.0704 'International Tables Vol C Tables 4.2.6.8 and 6.1.1.4'

loop_
_geom_angle_atom_site_label_1
_geom_angle_atom_site_label_2
_geom_angle_atom_site_label_3
_geom_angle
_geom_angle_site_symmetry_1
_geom_angle_site_symmetry_3
O5 Si1 O2 102.06(10) . .
O5 Si1 O1 99.95(10) . .
O2 Si1 O1 110.83(10) . .
O5 Si1 C2 104.56(12) . .
O2 Si1 C2 117.35(12) . .
O1 Si1 C2 118.65(12) . .
O5 Si1 N1 172.93(9) . .
O2 Si1 N1 74.87(8) . .
O1 Si1 N1 75.61(8) . .
C2 Si1 N1 82.46(11) . .
O5 Si2 O4 101.27(10) . .
O5 Si2 O3 102.33(10) . .
O4 Si2 O3 110.88(10) . .
O5 Si2 C4 105.31(11) . .
O4 Si2 C4 116.54(12) . .
O3 Si2 C4 117.75(12) . .
O5 Si2 N2 171.15(9) . .
O4 Si2 N2 74.17(8) . .
O3 Si2 N2 72.90(8) . .
C4 Si2 N2 83.54(10) . .
C21 N1 C11 111.1(2) . .
C21 N1 C1 114.8(2) . .
C11 N1 C1 112.2(2) . .
C21 N1 Si1 97.66(15) . .
C11 N1 Si1 96.06(14) . .
C1 N1 Si1 122.87(16) . .
C31 N2 C41 112.94(19) . .
C31 N2 C3 114.1(2) . .
C41 N2 C3 112.4(2) . .
C31 N2 Si2 96.42(14) . .
C41 N2 Si2 94.41(14) . .
C3 N2 Si2 124.48(16) . .
C12 O1 Si1 126.89(16) . .
C22 O2 Si1 130.27(16) . .
C32 O3 Si2 131.55(16) . .
C42 O4 Si2 128.06(16) . .
Si2 O5 Si1 170.93(12) . .
N1 C1 H1A 109.5 . .
N1 C1 H1B 109.5 . .
H1A C1 H1B 109.5 . .
N1 C1 H1C 109.5 . .
H1A C1 H1C 109.5 . .
H1B C1 H1C 109.5 . .
Si1 C2 H2A 109.5 . .
Si1 C2 H2B 109.5 . .
H2A C2 H2B 109.5 . .
Si1 C2 H2C 109.5 . .
H2A C2 H2C 109.5 . .
H2B C2 H2C 109.5 . .
Si1 C2 H2D 109.5 . .
Si1 C2 H2E 109.5 . .
H2D C2 H2E 109.5 . .
Si1 C2 H2F 109.5 . .
H2D C2 H2F 109.5 . .
H2E C2 H2F 109.5 . .
N2 C3 H3A 109.5 . .
N2 C3 H3B 109.5 . .
H3A C3 H3B 109.5 . .
N2 C3 H3C 109.5 . .
H3A C3 H3C 109.5 . .
H3B C3 H3C 109.5 . .
Si2 C4 H4A 109.5 . .
Si2 C4 H4B 109.5 . .
H4A C4 H4B 109.5 . .
Si2 C4 H4C 109.5 . .
H4A C4 H4C 109.5 . .
H4B C4 H4C 109.5 . .
C16 C11 C12 120.8(2) . .
C16 C11 N1 122.7(2) . .
C12 C11 N1 116.5(2) . .
O1 C12 C11 118.8(2) . .
O1 C12 C13 120.8(2) . .
C11 C12 C13 120.5(2) . .
C14 C13 C12 116.5(2) . .
C14 C13 C130 121.1(2) . .
C12 C13 C130 122.4(2) . .
C13 C14 C15 124.1(3) . .
C13 C14 H14A 118.0 . .
C15 C14 H14A 118.0 . .
C16 C15 C14 117.1(3) . .
C16 C15 C150 122.9(3) . .
C14 C15 C150 120.0(3) . .
C15 C16 C11 121.0(3) . .
C15 C16 H16A 119.5 . .
C11 C16 H16A 119.5 . .
C26 C21 C22 120.4(2) . .
C26 C21 N1 123.9(2) . .
C22 C21 N1 115.7(2) . .
O2 C22 C21 118.5(2) . .
O2 C22 C23 120.6(2) . .
C21 C22 C23 120.9(2) . .
C22 C23 C24 116.5(2) . .
C22 C23 C230 121.7(2) . .
C24 C23 C230 121.7(2) . .
C25 C24 C23 124.0(2) . .
C25 C24 H24A 118.0 . .
C23 C24 H24A 118.0 . .
C26 C25 C24 117.1(2) . .
C26 C25 C250 119.5(2) . .
C24 C25 C250 123.3(2) . .
C21 C26 C25 120.9(2) . .
C21 C26 H26A 119.5 . .
C25 C26 H26A 119.5 . .
C32 C31 C36 120.6(2) . .
C32 C31 N2 116.0(2) . .
C36 C31 N2 123.4(2) . .
O3 C32 C31 119.4(2) . .
O3 C32 C33 120.2(2) . .
C31 C32 C33 120.4(2) . .
C34 C33 C32 116.6(2) . .
C34 C33 C330 121.6(2) . .
C32 C33 C330 121.9(2) . .
C33 C34 C35 124.4(2) . .
C33 C34 H34A 117.8 . .
C35 C34 H34A 117.8 . .
C36 C35 C34 117.2(2) . .
C36 C35 C350 123.3(2) . .
C34 C35 C350 119.4(2) . .
C35 C36 C31 120.8(2) . .
C35 C36 H36A 119.6 . .
C31 C36 H36A 119.6 . .
C46 C41 C42 120.3(2) . .
C46 C41 N2 122.6(2) . .
C42 C41 N2 117.1(2) . .
O4 C42 C41 119.4(2) . .
O4 C42 C43 120.0(2) . .
C41 C42 C43 120.6(2) . .
C44 C43 C42 116.4(2) . .
C44 C43 C430 121.3(2) . .
C42 C43 C430 122.3(2) . .
C43 C44 C45 124.3(2) . .
C43 C44 H44A 117.8 . .
C45 C44 H44A 117.8 . .
C46 C45 C44 117.1(2) . .
C46 C45 C450 122.0(2) . .
C44 C45 C450 120.9(2) . .
C41 C46 C45 121.2(2) . .
C41 C46 H46A 119.4 . .
C45 C46 H46A 119.4 . .
C133 C130 C132 106.9(2) . .
C133 C130 C13 110.8(2) . .
C132 C130 C13 112.2(2) . .
C133 C130 C131 109.7(3) . .
C132 C130 C131 108.5(3) . .
C13 C130 C131 108.7(2) . .
C130 C131 H13A 109.5 . .
C130 C131 H13B 109.5 . .
H13A C131 H13B 109.5 . .
C130 C131 H13C 109.5 . .
H13A C131 H13C 109.5 . .
H13B C131 H13C 109.5 . .
C130 C132 H13D 109.5 . .
C130 C132 H13E 109.5 . .
H13D C132 H13E 109.5 . .
C130 C132 H13F 109.5 . .
H13D C132 H13F 109.5 . .
H13E C132 H13F 109.5 . .
C130 C133 H13G 109.5 . .
C130 C133 H13H 109.5 . .
H13G C133 H13H 109.5 . .
C130 C133 H13I 109.5 . .
H13G C133 H13I 109.5 . .
H13H C133 H13I 109.5 . .
C153 C150 C151 111.9(4) . .
C153 C150 C152 109.3(5) . .
C151 C150 C152 105.2(3) . .
C153 C150 C15 108.1(3) . .
C151 C150 C15 111.2(3) . .
C152 C150 C15 111.1(3) . .
C150 C151 H15A 109.5 . .
C150 C151 H15B 109.5 . .
H15A C151 H15B 109.5 . .
C150 C151 H15C 109.5 . .
H15A C151 H15C 109.5 . .
H15B C151 H15C 109.5 . .
C150 C152 H15D 109.5 . .
C150 C152 H15E 109.5 . .
H15D C152 H15E 109.5 . .
C150 C152 H15F 109.5 . .
H15D C152 H15F 109.5 . .
H15E C152 H15F 109.5 . .
C150 C153 H15G 109.5 . .
C150 C153 H15H 109.5 . .
H15G C153 H15H 109.5 . .
C150 C153 H15I 109.5 . .
H15G C153 H15I 109.5 . .
H15H C153 H15I 109.5 . .
C233 C230 C232 108.0(2) . .
C233 C230 C23 110.3(2) . .
C232 C230 C23 111.9(2) . .
C233 C230 C231 109.9(2) . .
C232 C230 C231 107.0(2) . .
C23 C230 C231 109.7(2) . .
C230 C231 H23A 109.5 . .
C230 C231 H23B 109.5 . .
H23A C231 H23B 109.5 . .
C230 C231 H23C 109.5 . .
H23A C231 H23C 109.5 . .
H23B C231 H23C 109.5 . .
C230 C232 H23D 109.5 . .
C230 C232 H23E 109.5 . .
H23D C232 H23E 109.5 . .
C230 C232 H23F 109.5 . .
H23D C232 H23F 109.5 . .
H23E C232 H23F 109.5 . .
C230 C233 H23G 109.5 . .
C230 C233 H23H 109.5 . .
H23G C233 H23H 109.5 . .
C230 C233 H23I 109.5 . .
H23G C233 H23I 109.5 . .
H23H C233 H23I 109.5 . .
C252 C250 C253 108.2(2) . .
C252 C250 C25 112.3(2) . .
C253 C250 C25 109.0(2) . .
C252 C250 C251 108.1(2) . .
C253 C250 C251 109.9(2) . .
C25 C250 C251 109.3(2) . .
C250 C251 H25A 109.5 . .
C250 C251 H25B 109.5 . .
H25A C251 H25B 109.5 . .
C250 C251 H25C 109.5 . .
H25A C251 H25C 109.5 . .
H25B C251 H25C 109.5 . .
C250 C252 H25D 109.5 . .
C250 C252 H25E 109.5 . .
H25D C252 H25E 109.5 . .
C250 C252 H25F 109.5 . .
H25D C252 H25F 109.5 . .
H25E C252 H25F 109.5 . .
C250 C253 H25G 109.5 . .
C250 C253 H25H 109.5 . .
H25G C253 H25H 109.5 . .
C250 C253 H25I 109.5 . .
H25G C253 H25I 109.5 . .
H25H C253 H25I 109.5 . .
C339 C330 C332 107.7(2) . .
C339 C330 C331 110.0(2) . .
C332 C330 C331 107.7(2) . .
C339 C330 C33 110.0(2) . .
C332 C330 C33 112.0(2) . .
C331 C330 C33 109.4(2) . .
C330 C331 H33A 109.5 . .
C330 C331 H33B 109.5 . .
H33A C331 H33B 109.5 . .
C330 C331 H33C 109.5 . .
H33A C331 H33C 109.5 . .
H33B C331 H33C 109.5 . .
C330 C332 H33D 109.5 . .
C330 C332 H33E 109.5 . .
H33D C332 H33E 109.5 . .
C330 C332 H33F 109.5 . .
H33D C332 H33F 109.5 . .
H33E C332 H33F 109.5 . .
C330 C339 H33G 109.5 . .
C330 C339 H33H 109.5 . .
H33G C339 H33H 109.5 . .
C330 C339 H33I 109.5 . .
H33G C339 H33I 109.5 . .
H33H C339 H33I 109.5 . .
C353 C350 C352 108.6(2) . .
C353 C350 C35 112.2(2) . .
C352 C350 C35 109.6(2) . .
C353 C350 C351 107.8(2) . .
C352 C350 C351 108.7(3) . .
C35 C350 C351 109.8(2) . .
C350 C351 H35A 109.5 . .
C350 C351 H35B 109.5 . .
H35A C351 H35B 109.5 . .
C350 C351 H35C 109.5 . .
H35A C351 H35C 109.5 . .
H35B C351 H35C 109.5 . .
C350 C352 H35D 109.5 . .
C350 C352 H35E 109.5 . .
H35D C352 H35E 109.5 . .
C350 C352 H35F 109.5 . .
H35D C352 H35F 109.5 . .
H35E C352 H35F 109.5 . .
C350 C353 H35G 109.5 . .
C350 C353 H35H 109.5 . .
H35G C353 H35H 109.5 . .
C350 C353 H35I 109.5 . .
H35G C353 H35I 109.5 . .
H35H C353 H35I 109.5 . .
C433 C430 C431 110.2(2) . .
C433 C430 C43 110.0(2) . .
C431 C430 C43 109.9(2) . .
C433 C430 C432 107.2(2) . .
C431 C430 C432 107.4(3) . .
C43 C430 C432 112.0(2) . .
C430 C431 H43A 109.5 . .
C430 C431 H43B 109.5 . .
H43A C431 H43B 109.5 . .
C430 C431 H43C 109.5 . .
H43A C431 H43C 109.5 . .
H43B C431 H43C 109.5 . .
C430 C432 H43D 109.5 . .
C430 C432 H43E 109.5 . .
H43D C432 H43E 109.5 . .
C430 C432 H43F 109.5 . .
H43D C432 H43F 109.5 . .
H43E C432 H43F 109.5 . .
C430 C433 H43G 109.5 . .
C430 C433 H43H 109.5 . .
H43G C433 H43H 109.5 . .
C430 C433 H43I 109.5 . .
H43G C433 H43I 109.5 . .
H43H C433 H43I 109.5 . .
C452 C450 C451 113.2(4) . .
C455 C450 C45 113.8(4) . .
C452 C450 C45 111.1(3) . .
C451 C450 C45 110.0(3) . .
C455 C450 C454 115.0(6) . .
C45 C450 C454 106.5(4) . .
C452 C450 C453 108.0(4) . .
C451 C450 C453 103.5(4) . .
C45 C450 C453 110.8(3) . .
C455 C450 C456 111.1(6) . .
C45 C450 C456 109.5(3) . .
C454 C450 C456 100.0(6) . .
C73 C71 C72 119.7(3) 2_766 .
C73 C71 H71A 120.1 2_766 .
C72 C71 H71A 120.1 . .
C71 C72 C73 119.7(3) . .
C71 C72 H72A 120.2 . .
C73 C72 H72A 120.2 . .
C71 C73 C72 120.6(3) 2_766 .
C71 C73 H73A 119.7 2_766 .
C72 C73 H73A 119.7 . .
C63 C62 C61 120.9(4) . .
C63 C62 H62A 119.6 . .
C61 C62 H62A 119.6 . .
C62 C63 C61 119.7(4) . 2_676
C62 C63 H63A 120.1 . .
C61 C63 H63A 120.1 2_676 .
C55 C54 C53 119.9(4) . .
C55 C54 H54A 120.0 . .
C53 C54 H54A 120.0 . .
C62 C61 C63 119.4(4) . 2_676
C62 C61 H61A 120.3 . .
C63 C61 H61A 120.3 2_676 .
C54 C55 C56 120.4(5) . .
C54 C55 H55A 119.8 . .
C56 C55 H55A 119.8 . .
C54 C53 C52 121.6(5) . .
C54 C53 H53A 119.2 . .
C52 C53 H53A 119.2 . .
C55 C56 C51 120.7(6) . .
C55 C56 H56A 119.7 . .
C51 C56 H56A 119.7 . .
C51 C52 C53 117.2(5) . .
C51 C52 H52A 121.4 . .
C53 C52 H52A 121.4 . .
C52 C51 C56 120.1(6) . .
C52 C51 H51A 119.9 . .
C56 C51 H51A 119.9 . .
C450 C451 H45A 109.5 . .
C450 C451 H45B 109.5 . .
H45A C451 H45B 109.5 . .
C450 C451 H45C 109.5 . .
H45A C451 H45C 109.5 . .
H45B C451 H45C 109.5 . .
C450 C452 H45D 109.5 . .
C450 C452 H45E 109.5 . .
H45D C452 H45E 109.5 . .
C450 C452 H45F 109.5 . .
H45D C452 H45F 109.5 . .
H45E C452 H45F 109.5 . .
C450 C453 H45G 109.5 . .
C450 C453 H45H 109.5 . .
H45G C453 H45H 109.5 . .
C450 C453 H45I 109.5 . .
H45G C453 H45I 109.5 . .
H45H C453 H45I 109.5 . .
C450 C454 H45J 109.5 . .
C450 C454 H45K 109.5 . .
H45J C454 H45K 109.5 . .
C450 C454 H45L 109.5 . .
H45J C454 H45L 109.5 . .
H45K C454 H45L 109.5 . .
C450 C455 H45M 109.5 . .
C450 C455 H45N 109.5 . .
H45M C455 H45N 109.5 . .
C450 C455 H45O 109.5 . .
H45M C455 H45O 109.5 . .
H45N C455 H45O 109.5 . .
C450 C456 H45P 109.5 . .
C450 C456 H45Q 109.5 . .
H45P C456 H45Q 109.5 . .
C450 C456 H45R 109.5 . .
H45P C456 H45R 109.5 . .
H45Q C456 H45R 109.5 . .

loop_
_geom_bond_atom_site_label_1
_geom_bond_atom_site_label_2
_geom_bond_distance
_geom_bond_site_symmetry_2
Si1 O5 1.6255(19) .
Si1 O2 1.6529(18) .
Si1 O1 1.659(2) .
Si1 C2 1.846(3) .
Si1 N1 2.585(2) .
Si2 O5 1.6142(19) .
Si2 O4 1.6545(18) .
Si2 O3 1.6556(19) .
Si2 C4 1.841(3) .
Si2 N2 2.675(2) .
N1 C21 1.450(3) .
N1 C11 1.454(3) .
N1 C1 1.476(3) .
N2 C31 1.451(3) .
N2 C41 1.457(3) .
N2 C3 1.474(3) .
O1 C12 1.378(3) .
O2 C22 1.378(3) .
O3 C32 1.371(3) .
O4 C42 1.375(3) .
C1 H1A 0.9800 .
C1 H1B 0.9800 .
C1 H1C 0.9800 .
C2 H2A 0.9800 .
C2 H2B 0.9800 .
C2 H2C 0.9800 .
C2 H2D 0.9800 .
C2 H2E 0.9800 .
C2 H2F 0.9800 .
C3 H3A 0.9800 .
C3 H3B 0.9800 .
C3 H3C 0.9800 .
C4 H4A 0.9800 .
C4 H4B 0.9800 .
C4 H4C 0.9800 .
C11 C16 1.385(4) .
C11 C12 1.388(4) .
C12 C13 1.405(4) .
C13 C14 1.396(4) .
C13 C130 1.535(4) .
C14 C15 1.398(4) .
C14 H14A 0.9500 .
C15 C16 1.381(4) .
C15 C150 1.537(4) .
C16 H16A 0.9500 .
C21 C26 1.386(4) .
C21 C22 1.392(4) .
C22 C23 1.400(4) .
C23 C24 1.400(4) .
C23 C230 1.542(4) .
C24 C25 1.395(4) .
C24 H24A 0.9500 .
C25 C26 1.392(4) .
C25 C250 1.537(4) .
C26 H26A 0.9500 .
C31 C32 1.390(4) .
C31 C36 1.395(4) .
C32 C33 1.415(4) .
C33 C34 1.391(4) .
C33 C330 1.540(4) .
C34 C35 1.393(4) .
C34 H34A 0.9500 .
C35 C36 1.390(4) .
C35 C350 1.536(4) .
C36 H36A 0.9500 .
C41 C46 1.384(4) .
C41 C42 1.395(4) .
C42 C43 1.409(4) .
C43 C44 1.391(4) .
C43 C430 1.533(4) .
C44 C45 1.396(4) .
C44 H44A 0.9500 .
C45 C46 1.386(4) .
C45 C450 1.536(4) .
C46 H46A 0.9500 .
C130 C133 1.529(4) .
C130 C132 1.534(4) .
C130 C131 1.543(4) .
C131 H13A 0.9800 .
C131 H13B 0.9800 .
C131 H13C 0.9800 .
C132 H13D 0.9800 .
C132 H13E 0.9800 .
C132 H13F 0.9800 .
C133 H13G 0.9800 .
C133 H13H 0.9800 .
C133 H13I 0.9800 .
C150 C153 1.477(6) .
C150 C151 1.492(5) .
C150 C152 1.537(6) .
C151 H15A 0.9800 .
C151 H15B 0.9800 .
C151 H15C 0.9800 .
C152 H15D 0.9800 .
C152 H15E 0.9800 .
C152 H15F 0.9800 .
C153 H15G 0.9800 .
C153 H15H 0.9800 .
C153 H15I 0.9800 .
C230 C233 1.529(4) .
C230 C232 1.533(4) .
C230 C231 1.542(4) .
C231 H23A 0.9800 .
C231 H23B 0.9800 .
C231 H23C 0.9800 .
C232 H23D 0.9800 .
C232 H23E 0.9800 .
C232 H23F 0.9800 .
C233 H23G 0.9800 .
C233 H23H 0.9800 .
C233 H23I 0.9800 .
C250 C252 1.534(4) .
C250 C253 1.534(4) .
C250 C251 1.542(4) .
C251 H25A 0.9800 .
C251 H25B 0.9800 .
C251 H25C 0.9800 .
C252 H25D 0.9800 .
C252 H25E 0.9800 .
C252 H25F 0.9800 .
C253 H25G 0.9800 .
C253 H25H 0.9800 .
C253 H25I 0.9800 .
C330 C339 1.533(4) .
C330 C332 1.535(4) .
C330 C331 1.540(4) .
C331 H33A 0.9800 .
C331 H33B 0.9800 .
C331 H33C 0.9800 .
C332 H33D 0.9800 .
C332 H33E 0.9800 .
C332 H33F 0.9800 .
C339 H33G 0.9800 .
C339 H33H 0.9800 .
C339 H33I 0.9800 .
C350 C353 1.527(4) .
C350 C352 1.536(4) .
C350 C351 1.547(4) .
C351 H35A 0.9800 .
C351 H35B 0.9800 .
C351 H35C 0.9800 .
C352 H35D 0.9800 .
C352 H35E 0.9800 .
C352 H35F 0.9800 .
C353 H35G 0.9800 .
C353 H35H 0.9800 .
C353 H35I 0.9800 .
C430 C433 1.529(4) .
C430 C431 1.530(4) .
C430 C432 1.539(4) .
C431 H43A 0.9800 .
C431 H43B 0.9800 .
C431 H43C 0.9800 .
C432 H43D 0.9800 .
C432 H43E 0.9800 .
C432 H43F 0.9800 .
C433 H43G 0.9800 .
C433 H43H 0.9800 .
C433 H43I 0.9800 .
C450 C455 1.370(9) .
C450 C452 1.437(6) .
C450 C451 1.534(6) .
C450 C454 1.597(10) .
C450 C453 1.611(6) .
C450 C456 1.649(9) .
C71 C73 1.374(4) 2_766
C71 C72 1.382(4) .
C71 H71A 0.9500 .
C72 C73 1.387(4) .
C72 H72A 0.9500 .
C73 C71 1.374(4) 2_766
C73 H73A 0.9500 .
C62 C63 1.368(6) .
C62 C61 1.370(6) .
C62 H62A 0.9500 .
C63 C61 1.373(5) 2_676
C63 H63A 0.9500 .
C54 C55 1.300(5) .
C54 C53 1.364(6) .
C54 H54A 0.9500 .
C61 C63 1.373(5) 2_676
C61 H61A 0.9500 .
C55 C56 1.330(7) .
C55 H55A 0.9500 .
C53 C52 1.366(7) .
C53 H53A 0.9500 .
C56 C51 1.378(9) .
C56 H56A 0.9500 .
C52 C51 1.340(8) .
C52 H52A 0.9500 .
C51 H51A 0.9500 .
C451 H45A 0.9800 .
C451 H45B 0.9800 .
C451 H45C 0.9800 .
C452 H45D 0.9800 .
C452 H45E 0.9800 .
C452 H45F 0.9800 .
C453 H45G 0.9800 .
C453 H45H 0.9800 .
C453 H45I 0.9800 .
C454 H45J 0.9800 .
C454 H45K 0.9800 .
C454 H45L 0.9800 .
C455 H45M 0.9800 .
C455 H45N 0.9800 .
C455 H45O 0.9800 .
C456 H45P 0.9800 .
C456 H45Q 0.9800 .
C456 H45R 0.9800 .
